data_2105702
loop_
_publ_author_name
'Day, Graeme M.'
'Cooper, Timothy G.'
'Cruz-Cabeza, Aurora J.'
'Hejczyk, Katarzyna E.'
'Ammon, Herman L.'
'Boerrigter, Stephan X. M.'
'Tan, Jeffrey S.'
'Della Valle, Raffaele G.'
'Venuti, Elisabetta'
'Jose, Jovan'
'Gadre, Shridhar R.'
'Desiraju, Gautam R.'
'Thakur, Tejender S.'
'van Eijck, Bouke P.'
'Facelli, Julio C.'
'Bazterra, Victor E.'
'Ferraro, Marta B.'
'Hofmann, Detlef W. M.'
'Neumann, Marcus A.'
'Leusen, Frank J. J.'
'Kendrick, John'
'Price, Sarah L.'
'Misquitta, Alston J.'
'Karamertzanis, Panagiotis G.'
'Welch, Gareth W. A.'
'Scheraga, Harold A.'
'Arnautova, Yelena A.'
'Schmidt, Martin U.'
'van de Streek, Jacco'
'Wolf, Alexandra K.'
'Schweizer, Bernd'

_publ_section_title
;
 Significant progress in predicting the crystal structures of small
 organic molecules -- a report on the fourth blind test
;
_journal_issue 2
_journal_name_full 'Acta Crystallographica Section B Structural Science'
_journal_page_first 107
_journal_page_last 125
_journal_paper_doi 10.1107/S0108768109004066
_journal_volume 65
_journal_year 2009
_chemical_compound_source 'Aldrich '
_chemical_formula_moiety 'C3 H4 O1'
_chemical_formula_sum 'C3 H4 O'
_chemical_formula_weight 56.06
_space_group_IT_number 61
_symmetry_cell_setting orthorhombic
_symmetry_space_group_name_Hall '-P 2ac 2ab'
_symmetry_space_group_name_H-M 'P b c a'
_atom_sites_solution_hydrogens difmap
_atom_sites_solution_primary direct
_audit_creation_date 06-12-18
_audit_creation_method CRYSTALS_ver_12.83
_cell_angle_alpha 90
_cell_angle_beta 90
_cell_angle_gamma 90
_cell_formula_units_Z 8
_cell_length_a 6.970(3)
_cell_length_b 9.514(5)
_cell_length_c 9.752(5)
_cell_measurement_reflns_used 950
_cell_measurement_temperature 150
_cell_measurement_theta_max 23.5
_cell_measurement_theta_min 4
_cell_volume 646.7(6)
_computing_cell_refinement 'SAINT (Siemens ,1995)'
_computing_data_collection 'SMART (Siemens, 1993)'
_computing_data_reduction 'SAINT (Siemens ,1995)'
_computing_molecular_graphics 'CAMERON (Watkin et al., 1996)'
_computing_publication_material 'CRYSTALS (Betteridge et al., 2003)'
_computing_structure_refinement 'CRYSTALS (Betteridge et al., 2003)'
_computing_structure_solution 'SHELXS 86 (Sheldrick, 1986)'
_diffrn_ambient_temperature 150
_diffrn_measured_fraction_theta_full 0.998
_diffrn_measured_fraction_theta_max 0.998
_diffrn_measurement_device_type 'Bruker SMART'
_diffrn_measurement_method \w
_diffrn_radiation_monochromator graphite
_diffrn_radiation_type 'Mo K\a'
_diffrn_radiation_wavelength 0.71073
_diffrn_reflns_av_R_equivalents 0.029
_diffrn_reflns_limit_h_max 8
_diffrn_reflns_limit_h_min -8
_diffrn_reflns_limit_k_max 11
_diffrn_reflns_limit_k_min -11
_diffrn_reflns_limit_l_max 11
_diffrn_reflns_limit_l_min 0
_diffrn_reflns_number 2237
_diffrn_reflns_theta_full 25.024
_diffrn_reflns_theta_max 25.024
_diffrn_reflns_theta_min 4.179
_diffrn_standards_number 0
_exptl_absorpt_coefficient_mu 0.086
_exptl_absorpt_correction_T_max 0.96
_exptl_absorpt_correction_T_min 0.79
_exptl_absorpt_correction_type multi-scan
_exptl_absorpt_process_details Sadabs
_exptl_crystal_colour colourless
_exptl_crystal_density_diffrn 1.152
_exptl_crystal_description cylinder
_exptl_crystal_F_000 240
_exptl_crystal_recrystallization_method
;
Laser-assisted zone refinement at 178 K.
;
_exptl_crystal_size_max 2.00
_exptl_crystal_size_mid 0.43
_exptl_crystal_size_min 0.43
_refine_diff_density_max 0.13
_refine_diff_density_min -0.13
_refine_ls_extinction_method None
_refine_ls_goodness_of_fit_ref 1.4022
_refine_ls_hydrogen_treatment 'restrained refall'
_refine_ls_matrix_type full
_refine_ls_number_parameters 50
_refine_ls_number_reflns 570
_refine_ls_number_restraints 4
_refine_ls_R_factor_all 0.0570
_refine_ls_R_factor_gt 0.0447
_refine_ls_shift/su_max 0.013560
_refine_ls_structure_factor_coef Fsqd
_refine_ls_weighting_details
;
Method= Modified Sheldrick
w=1/[\s^2^(F^2^) + ( 0.02P)^2^ + 0.00P]
,where P=(max(Fo^2^,0) + 2Fc^2^)/3
;
_refine_ls_weighting_scheme calc
_refine_ls_wR_factor_all 0.1195
_refine_ls_wR_factor_gt 0.0996
_refine_ls_wR_factor_ref 0.1195
_reflns_limit_h_max 8
_reflns_limit_h_min 0
_reflns_limit_k_max 11
_reflns_limit_k_min 0
_reflns_limit_l_max 11
_reflns_limit_l_min 0
_reflns_number_gt 490
_reflns_number_total 570
_reflns_threshold_expression I>2.0\s(I)
_oxford_diffrn_Wilson_B_factor 0.00
_oxford_diffrn_Wilson_scale 0.00
_oxford_refine_ls_scale 0.12307(14)
_oxford_structure_analysis_title 'acrolein in Pbca'
_cod_data_source_file bk5081sup1.cif
_cod_data_source_block expt_XII
_cod_depositor_comments
;
The following automatic conversions were performed:

'_symmetry_cell_setting' value 'Orthorhombic' changed to
'orthorhombic' according to
/home/saulius/struct/CIF-dictionaries/cif_core.dic dictionary named
'cif_core.dic' version 2.4.2 from 2011-04-26.

Automatic conversion script
Id: cif_fix_values 1891 2012-01-12 08:04:46Z andrius 
;
_cod_original_cell_volume 646.7(5)
_cod_original_sg_symbol_H-M 'P b c a '
_cod_original_formula_sum 'C3 H4 O1'
_cod_database_code 2105702

loop_
_symmetry_equiv_pos_as_xyz
x,y,z
-x,-y,-z
-x+1/2,y+1/2,z
x+1/2,-y+1/2,-z
x,-y+1/2,z+1/2
-x,y+1/2,-z+1/2
-x+1/2,-y,z+1/2
x+1/2,y,-z+1/2

loop_
_atom_site_label
_atom_site_type_symbol
_atom_site_fract_x
_atom_site_fract_y
_atom_site_fract_z
_atom_site_U_iso_or_equiv
_atom_site_occupancy
_atom_site_adp_type
_atom_site_refinement_flags_posn
C1 C 0.8803(3) 0.2131(2) 0.4800(2) 0.0535 1.0000 Uani D
C2 C 0.9203(3) 0.1717(2) 0.3568(2) 0.0464 1.0000 Uani D
C3 C 0.8581(3) 0.0378(2) 0.3071(2) 0.0505 1.0000 Uani D
O4 O 0.8889(2) -0.00711(14) 0.19511(17) 0.0666 1.0000 Uani .
H5 H 0.785(3) -0.0142(19) 0.3756(17) 0.068(4) 1.0000 Uiso D
H11 H 0.807(3) 0.1547(18) 0.5407(17) 0.068(4) 1.0000 Uiso D
H12 H 0.924(3) 0.3025(14) 0.516(2) 0.068(4) 1.0000 Uiso D
H2 H 0.989(3) 0.2300(18) 0.2936(16) 0.068(4) 1.0000 Uiso D

loop_
_atom_site_aniso_label
_atom_site_aniso_U_11
_atom_site_aniso_U_22
_atom_site_aniso_U_33
_atom_site_aniso_U_23
_atom_site_aniso_U_13
_atom_site_aniso_U_12
C1 0.0516(13) 0.0568(14) 0.0521(13) 0.0022(11) -0.0020(9) 0.0067(10)
C2 0.0470(11) 0.0439(11) 0.0484(12) 0.0043(9) -0.0005(9) -0.0021(9)
C3 0.0436(12) 0.0455(11) 0.0623(16) 0.0032(10) -0.0080(11) 0.0023(10)
O4 0.0734(12) 0.0573(11) 0.0690(13) -0.0164(8) -0.0069(9) 0.0042(8)

loop_
_atom_type_symbol
_atom_type_scat_dispersion_real
_atom_type_scat_dispersion_imag
_atom_type_scat_Cromer_Mann_a1
_atom_type_scat_Cromer_Mann_b1
_atom_type_scat_Cromer_Mann_a2
_atom_type_scat_Cromer_Mann_b2
_atom_type_scat_Cromer_Mann_a3
_atom_type_scat_Cromer_Mann_b3
_atom_type_scat_Cromer_Mann_a4
_atom_type_scat_Cromer_Mann_b4
_atom_type_scat_Cromer_Mann_c
_atom_type_scat_source
C 0.0033 0.0016 2.3100 20.8439 1.0200 10.2075 1.5886 0.5687 0.8650 51.6512 0.2156 'International Tables Vol C 4.2.6.8 and 6.1.1.4'
H 0.0000 0.0000 0.4930 10.5109 0.3229 26.1257 0.1402 3.1424 0.0408 57.7998 0.0030 'International Tables Vol C 4.2.6.8 and 6.1.1.4'
O 0.0106 0.0060 3.0485 13.2771 2.2868 5.7011 1.5463 0.3239 0.8670 32.9089 0.2508 'International Tables Vol C 4.2.6.8 and 6.1.1.4'

loop_
_geom_angle_atom_site_label_1
_geom_angle_atom_site_label_2
_geom_angle_atom_site_label_3
_geom_angle
_geom_angle_publ_flag
C2 C1 H11 120.7(13) no
C2 C1 H12 122.4(13) no
H11 C1 H12 116.9(18) no
C1 C2 C3 121.4(2) yes
C1 C2 H2 121.9(12) no
C3 C2 H2 116.7(12) no
C2 C3 O4 125.1(2) yes
C2 C3 H5 112.2(13) no
O4 C3 H5 122.7(13) no

loop_
_geom_bond_atom_site_label_1
_geom_bond_atom_site_label_2
_geom_bond_distance
_geom_bond_publ_flag
C1 C2 1.295(3) yes
C1 H11 0.960(9) no
C1 H12 0.968(9) no
C2 C3 1.430(3) yes
C2 H2 0.958(9) no
C3 O4 1.192(2) yes
C3 H5 0.975(9) no
